data_2232571
loop_
_publ_author_name
'Liu, Xia'
'Hu, Dahua'

_publ_section_title
;
 Bis[3-dimethylamino-1-(pyridin-2-yl)prop-2-en-1-one-\k^2^<i>N</i>^1^,<i>O</i>]tris(nitrato-\k^2^<i>O</i>,<i>O</i>)gadolinium(III)
 ethanol disolvate
;
_journal_coeditor_code BR2183
_journal_issue 12
_journal_name_full 'Acta Crystallographica Section E'
_journal_page_first m1876
_journal_paper_doi 10.1107/S1600536811050458
_journal_volume 67
_journal_year 2011
_chemical_formula_iupac '[Gd (N O3)3 (C10 H12 N2 O)2] , 2C2 H6 O'
_chemical_formula_moiety 'C20 H24 Gd N7 O11, 2 (C2 H6 O)'
_chemical_formula_sum 'C24 H36 Gd N7 O13'
_chemical_formula_weight 787.85
_chemical_name_systematic
;
Bis[3-dimethylamino-1-(pyridin-2-yl)prop-2-en-1-one-
\k^2^<i>N</i>^1^,<i>O</i>]tris(nitrato-\k^2^<i>O</i>,<i>O</i>)gadolinium(III)
ethanol disolvate
;
_space_group_IT_number 15
_symmetry_cell_setting monoclinic
_symmetry_space_group_name_Hall '-C 2yc'
_symmetry_space_group_name_H-M 'C 1 2/c 1'
_atom_sites_solution_hydrogens geom
_atom_sites_solution_primary direct
_atom_sites_solution_secondary difmap
_audit_creation_method SHELXL-97
_cell_angle_alpha 90.00
_cell_angle_beta 121.020(2)
_cell_angle_gamma 90.00
_cell_formula_units_Z 4
_cell_length_a 21.322(2)
_cell_length_b 10.9876(11)
_cell_length_c 16.3844(16)
_cell_measurement_reflns_used 1903
_cell_measurement_temperature 293(2)
_cell_measurement_theta_max 25.34
_cell_measurement_theta_min 2.16
_cell_volume 3289.5(6)
_computing_cell_refinement 'SMART (Bruker, 2000)'
_computing_data_collection 'SMART (Bruker, 2000)'
_computing_data_reduction 'SAINT (Bruker, 2000)'
_computing_molecular_graphics 'SHELXTL (Sheldrick, 2008)'
_computing_publication_material 'SHELXTL (Sheldrick, 2008)'
_computing_structure_refinement 'SHELXL97 (Sheldrick, 2008)'
_computing_structure_solution 'SHELXS97 (Sheldrick, 2008)'
_diffrn_ambient_temperature 293(2)
_diffrn_measured_fraction_theta_full 0.997
_diffrn_measured_fraction_theta_max 0.997
_diffrn_measurement_device_type 'Bruker SMART CCD area-detector'
_diffrn_measurement_method 'phi and omega scans'
_diffrn_radiation_monochromator graphite
_diffrn_radiation_source 'fine-focus sealed tube'
_diffrn_radiation_type MoK\a
_diffrn_radiation_wavelength 0.71073
_diffrn_reflns_av_R_equivalents 0.0533
_diffrn_reflns_av_sigmaI/netI 0.0717
_diffrn_reflns_limit_h_max 23
_diffrn_reflns_limit_h_min -25
_diffrn_reflns_limit_k_max 13
_diffrn_reflns_limit_k_min -11
_diffrn_reflns_limit_l_max 19
_diffrn_reflns_limit_l_min -13
_diffrn_reflns_number 8248
_diffrn_reflns_theta_full 25.34
_diffrn_reflns_theta_max 25.34
_diffrn_reflns_theta_min 2.16
_diffrn_standards_number 0
_exptl_absorpt_coefficient_mu 2.086
_exptl_absorpt_correction_T_max 0.7052
_exptl_absorpt_correction_T_min 0.6235
_exptl_absorpt_correction_type multi-scan
_exptl_absorpt_process_details '(SADABS; Bruker, 2000)'
_exptl_crystal_colour colorless
_exptl_crystal_density_diffrn 1.591
_exptl_crystal_density_method 'not measured'
_exptl_crystal_description block
_exptl_crystal_F_000 1588
_exptl_crystal_size_max 0.25
_exptl_crystal_size_mid 0.22
_exptl_crystal_size_min 0.18
_refine_diff_density_max 1.279
_refine_diff_density_min -0.640
_refine_ls_extinction_method none
_refine_ls_goodness_of_fit_ref 1.016
_refine_ls_hydrogen_treatment constr
_refine_ls_matrix_type full
_refine_ls_number_parameters 237
_refine_ls_number_reflns 3005
_refine_ls_number_restraints 130
_refine_ls_restrained_S_all 1.007
_refine_ls_R_factor_all 0.0607
_refine_ls_R_factor_gt 0.0489
_refine_ls_shift/su_max 0.001
_refine_ls_shift/su_mean 0.000
_refine_ls_structure_factor_coef Fsqd
_refine_ls_weighting_details 'calc w=1/[\s^2^(Fo^2^)+(0.0300P)^2^] where P=(Fo^2^+2Fc^2^)/3'
_refine_ls_weighting_scheme calc
_refine_ls_wR_factor_gt 0.0830
_refine_ls_wR_factor_ref 0.0870
_reflns_number_gt 2563
_reflns_number_total 3005
_reflns_threshold_expression I>2\s(I)
_cod_data_source_file br2183.cif
_cod_data_source_block I
_cod_original_sg_symbol_H-M 'C 2/c'
_cod_database_code 2232571
_cod_database_fobs_code 2232571

loop_
_symmetry_equiv_pos_as_xyz
'x, y, z'
'-x, y, -z+1/2'
'x+1/2, y+1/2, z'
'-x+1/2, y+1/2, -z+1/2'
'-x, -y, -z'
'x, -y, z-1/2'
'-x+1/2, -y+1/2, -z'
'x+1/2, -y+1/2, z-1/2'

loop_
_atom_site_type_symbol
_atom_site_label
_atom_site_fract_x
_atom_site_fract_y
_atom_site_fract_z
_atom_site_U_iso_or_equiv
_atom_site_adp_type
_atom_site_calc_flag
_atom_site_refinement_flags
_atom_site_occupancy
_atom_site_symmetry_multiplicity
_atom_site_disorder_assembly
_atom_site_disorder_group
Gd Gd1 0.5000 0.68895(3) 0.7500 0.04053(15) Uani d S 1 4 . .
C C1 0.3556(3) 0.6948(6) 0.5155(4) 0.0635(17) Uani d . 1 8 . .
H H1 0.3456 0.7663 0.5369 0.076 Uiso calc R 1 8 . .
C C2 0.3110(4) 0.6640(7) 0.4213(4) 0.072(2) Uani d . 1 8 . .
H H2 0.2723 0.7140 0.3799 0.086 Uiso calc R 1 8 . .
C C3 0.3250(4) 0.5580(8) 0.3900(4) 0.077(2) Uani d . 1 8 . .
H H3 0.2963 0.5349 0.3266 0.093 Uiso calc R 1 8 . .
C C4 0.3821(3) 0.4859(6) 0.4536(4) 0.0626(18) Uani d . 1 8 . .
H H4 0.3916 0.4123 0.4339 0.075 Uiso calc R 1 8 . .
C C5 0.4255(3) 0.5237(5) 0.5470(3) 0.0455(14) Uani d . 1 8 . .
C C6 0.4913(3) 0.4574(5) 0.6206(4) 0.0478(15) Uani d . 1 8 . .
C C7 0.5062(3) 0.3384(5) 0.6053(4) 0.0547(16) Uani d . 1 8 . .
H H7 0.4742 0.2988 0.5486 0.066 Uiso calc R 1 8 . .
C C8 0.5677(4) 0.2802(5) 0.6734(4) 0.0551(16) Uani d . 1 8 . .
H H8 0.5963 0.3232 0.7296 0.066 Uiso calc R 1 8 . .
C C9 0.5512(4) 0.0952(6) 0.5869(5) 0.088(2) Uani d . 1 8 . .
H H9A 0.5037 0.0784 0.5774 0.132 Uiso calc R 1 8 . .
H H9B 0.5772 0.0202 0.5962 0.132 Uiso calc R 1 8 . .
H H9C 0.5459 0.1363 0.5319 0.132 Uiso calc R 1 8 . .
C C10 0.6585(4) 0.1229(6) 0.7484(5) 0.088(2) Uani d . 1 8 . .
H H10A 0.6847 0.1863 0.7937 0.131 Uiso calc R 1 8 . .
H H10B 0.6883 0.0909 0.7252 0.131 Uiso calc R 1 8 . .
H H10C 0.6470 0.0590 0.7785 0.131 Uiso calc R 1 8 . .
N N1 0.4118(2) 0.6285(4) 0.5772(3) 0.0490(12) Uani d . 1 8 . .
N N2 0.5917(3) 0.1716(4) 0.6697(4) 0.0614(14) Uani d . 1 8 . .
N N3 0.6199(3) 0.7461(5) 0.7143(4) 0.0601(14) Uani d . 1 8 . .
N N4 0.5000 0.9580(8) 0.7500 0.083(3) Uani d S 1 4 . .
O O1 0.5330(2) 0.5152(3) 0.6968(2) 0.0544(11) Uani d . 1 8 . .
O O2 0.5542(2) 0.7683(4) 0.6534(3) 0.0611(12) Uani d . 1 8 . .
O O3 0.6327(2) 0.7032(3) 0.7932(3) 0.0579(11) Uani d . 1 8 . .
O O4 0.6696(3) 0.7642(5) 0.6994(3) 0.0965(17) Uani d . 1 8 . .
O O5 0.5524(2) 0.8938(4) 0.8143(3) 0.0671(12) Uani d . 1 8 . .
O O6 0.5000 1.0655(6) 0.7500 0.098(2) Uani d S 1 4 . .
O O7 0.7048(8) 0.4494(12) 0.8453(9) 0.156(6) Uani d PDU 0.615(16) 8 A 1
H H7A 0.6849 0.5163 0.8315 0.234 Uiso calc PR 0.615(16) 8 A 1
C C11 0.7467(10) 0.443(2) 0.9319(11) 0.136(6) Uani d PDU 0.615(16) 8 A 1
H H11A 0.7208 0.3934 0.9538 0.163 Uiso calc PR 0.615(16) 8 A 1
H H11B 0.7464 0.5250 0.9543 0.163 Uiso calc PR 0.615(16) 8 A 1
C C12 0.8233(9) 0.4041(19) 0.9907(14) 0.130(6) Uani d PDU 0.615(16) 8 A 1
H H12A 0.8274 0.3454 1.0366 0.195 Uiso calc PR 0.615(16) 8 A 1
H H12B 0.8535 0.4733 1.0232 0.195 Uiso calc PR 0.615(16) 8 A 1
H H12C 0.8390 0.3682 0.9508 0.195 Uiso calc PR 0.615(16) 8 A 1
O O7B 0.7568(13) 0.525(2) 0.8763(16) 0.153(7) Uani d PDU 0.385(16) 8 A 2
H H7B 0.7227 0.5721 0.8609 0.230 Uiso calc PR 0.385(16) 8 A 2
C C11B 0.773(2) 0.475(3) 0.9530(18) 0.141(8) Uani d PDU 0.385(16) 8 A 2
H H11C 0.7290 0.4706 0.9554 0.169 Uiso calc PR 0.385(16) 8 A 2
H H11D 0.8060 0.5308 1.0032 0.169 Uiso calc PR 0.385(16) 8 A 2
C C12B 0.8080(19) 0.353(2) 0.979(3) 0.133(9) Uani d PDU 0.385(16) 8 A 2
H H12D 0.7729 0.2944 0.9740 0.200 Uiso calc PR 0.385(16) 8 A 2
H H12E 0.8487 0.3549 1.0435 0.200 Uiso calc PR 0.385(16) 8 A 2
H H12F 0.8249 0.3314 0.9370 0.200 Uiso calc PR 0.385(16) 8 A 2

loop_
_atom_site_aniso_label
_atom_site_aniso_U_11
_atom_site_aniso_U_22
_atom_site_aniso_U_33
_atom_site_aniso_U_12
_atom_site_aniso_U_13
_atom_site_aniso_U_23
Gd1 0.0412(3) 0.0372(2) 0.0343(2) 0.000 0.01310(17) 0.000
C1 0.051(4) 0.072(4) 0.052(4) 0.006(4) 0.016(3) 0.004(3)
C2 0.059(5) 0.090(6) 0.048(4) -0.007(4) 0.015(3) 0.008(4)
C3 0.057(5) 0.120(7) 0.038(4) -0.027(5) 0.012(3) -0.005(4)
C4 0.059(4) 0.074(5) 0.052(4) -0.019(4) 0.027(3) -0.020(3)
C5 0.042(4) 0.052(4) 0.038(3) -0.012(3) 0.017(3) -0.003(3)
C6 0.050(4) 0.051(4) 0.046(3) -0.008(3) 0.028(3) -0.005(3)
C7 0.054(4) 0.049(4) 0.059(4) -0.006(3) 0.027(3) -0.015(3)
C8 0.064(4) 0.047(4) 0.062(4) -0.010(3) 0.037(3) -0.012(3)
C9 0.120(7) 0.053(4) 0.095(5) -0.001(4) 0.057(5) -0.018(4)
C10 0.085(6) 0.073(5) 0.100(6) 0.021(4) 0.044(5) 0.004(4)
N1 0.046(3) 0.046(3) 0.043(3) -0.002(2) 0.015(2) -0.001(2)
N2 0.068(4) 0.049(3) 0.072(3) 0.002(3) 0.039(3) -0.005(3)
N3 0.055(4) 0.067(3) 0.059(4) -0.016(3) 0.029(3) -0.018(3)
N4 0.112(9) 0.049(6) 0.101(7) 0.000 0.065(7) 0.000
O1 0.053(3) 0.047(2) 0.047(2) 0.0048(19) 0.014(2) -0.0065(19)
O2 0.058(3) 0.067(3) 0.048(2) -0.004(2) 0.020(2) 0.003(2)
O3 0.055(3) 0.065(3) 0.045(2) -0.002(2) 0.020(2) -0.002(2)
O4 0.068(4) 0.153(5) 0.082(3) -0.023(3) 0.049(3) -0.011(3)
O5 0.074(3) 0.049(3) 0.074(3) -0.007(2) 0.036(3) -0.009(2)
O6 0.131(7) 0.042(4) 0.150(7) 0.000 0.093(6) 0.000
O7 0.147(8) 0.135(8) 0.138(7) 0.024(6) 0.039(6) -0.033(6)
C11 0.137(9) 0.136(9) 0.137(8) 0.007(7) 0.072(7) -0.005(7)
C12 0.132(9) 0.117(9) 0.127(8) 0.005(8) 0.057(7) 0.001(8)
O7B 0.146(10) 0.157(10) 0.164(10) 0.004(8) 0.086(7) 0.008(8)
C11B 0.135(10) 0.140(10) 0.144(10) 0.002(8) 0.071(7) -0.011(8)
C12B 0.129(11) 0.137(11) 0.130(10) -0.011(8) 0.064(8) 0.006(8)

loop_
_atom_type_symbol
_atom_type_description
_atom_type_scat_dispersion_real
_atom_type_scat_dispersion_imag
_atom_type_scat_source
C C 0.0033 0.0016 'International Tables Vol C Tables 4.2.6.8 and 6.1.1.4'
H H 0.0000 0.0000 'International Tables Vol C Tables 4.2.6.8 and 6.1.1.4'
Gd Gd -0.1653 3.9035 'International Tables Vol C Tables 4.2.6.8 and 6.1.1.4'
N N 0.0061 0.0033 'International Tables Vol C Tables 4.2.6.8 and 6.1.1.4'
O O 0.0106 0.0060 'International Tables Vol C Tables 4.2.6.8 and 6.1.1.4'

loop_
_geom_angle_atom_site_label_1
_geom_angle_atom_site_label_2
_geom_angle_atom_site_label_3
_geom_angle_site_symmetry_1
_geom_angle_site_symmetry_3
_geom_angle
O1 Gd1 O1 . 2_656 71.45(19)
O1 Gd1 O5 . . 137.36(14)
O1 Gd1 O5 2_656 . 136.97(13)
O1 Gd1 O5 . 2_656 136.97(13)
O1 Gd1 O5 2_656 2_656 137.36(14)
O5 Gd1 O5 . 2_656 50.8(2)
O1 Gd1 O3 . . 69.56(13)
O1 Gd1 O3 2_656 . 116.68(13)
O5 Gd1 O3 . . 68.60(14)
O5 Gd1 O3 2_656 . 104.71(14)
O1 Gd1 O3 . 2_656 116.68(13)
O1 Gd1 O3 2_656 2_656 69.56(13)
O5 Gd1 O3 . 2_656 104.71(14)
O5 Gd1 O3 2_656 2_656 68.60(14)
O3 Gd1 O3 . 2_656 172.95(18)
O1 Gd1 O2 . . 74.31(13)
O1 Gd1 O2 2_656 . 145.72(14)
O5 Gd1 O2 . . 72.87(13)
O5 Gd1 O2 2_656 . 71.10(14)
O3 Gd1 O2 . . 49.88(13)
O3 Gd1 O2 2_656 . 127.03(13)
O1 Gd1 O2 . 2_656 145.72(14)
O1 Gd1 O2 2_656 2_656 74.31(13)
O5 Gd1 O2 . 2_656 71.10(14)
O5 Gd1 O2 2_656 2_656 72.87(13)
O3 Gd1 O2 . 2_656 127.03(13)
O3 Gd1 O2 2_656 2_656 49.88(13)
O2 Gd1 O2 . 2_656 139.96(19)
O1 Gd1 N1 . . 64.37(14)
O1 Gd1 N1 2_656 . 90.57(13)
O5 Gd1 N1 . . 128.14(14)
O5 Gd1 N1 2_656 . 81.52(14)
O3 Gd1 N1 . . 113.76(14)
O3 Gd1 N1 2_656 . 68.23(14)
O2 Gd1 N1 . . 73.16(14)
O2 Gd1 N1 2_656 . 117.89(15)
O1 Gd1 N1 . 2_656 90.57(13)
O1 Gd1 N1 2_656 2_656 64.37(14)
O5 Gd1 N1 . 2_656 81.52(14)
O5 Gd1 N1 2_656 2_656 128.14(14)
O3 Gd1 N1 . 2_656 68.23(14)
O3 Gd1 N1 2_656 2_656 113.76(14)
O2 Gd1 N1 . 2_656 117.89(15)
O2 Gd1 N1 2_656 2_656 73.16(14)
N1 Gd1 N1 . 2_656 149.8(2)
O1 Gd1 N3 . 2_656 134.19(15)
O1 Gd1 N3 2_656 2_656 69.29(14)
O5 Gd1 N3 . 2_656 88.23(15)
O5 Gd1 N3 2_656 2_656 69.43(14)
O3 Gd1 N3 . 2_656 151.60(13)
O3 Gd1 N3 2_656 2_656 25.09(12)
O2 Gd1 N3 . 2_656 139.72(13)
O2 Gd1 N3 2_656 2_656 24.81(12)
N1 Gd1 N3 . 2_656 93.27(16)
N1 Gd1 N3 2_656 2_656 93.04(15)
N1 C1 C2 . . 123.7(6)
N1 C1 H1 . . 118.2
C2 C1 H1 . . 118.2
C3 C2 C1 . . 118.2(7)
C3 C2 H2 . . 120.9
C1 C2 H2 . . 120.9
C2 C3 C4 . . 119.2(6)
C2 C3 H3 . . 120.4
C4 C3 H3 . . 120.4
C3 C4 C5 . . 119.4(6)
C3 C4 H4 . . 120.3
C5 C4 H4 . . 120.3
N1 C5 C4 . . 121.2(5)
N1 C5 C6 . . 114.4(4)
C4 C5 C6 . . 124.4(6)
O1 C6 C7 . . 122.4(5)
O1 C6 C5 . . 116.4(5)
C7 C6 C5 . . 121.3(5)
C8 C7 C6 . . 120.2(5)
C8 C7 H7 . . 119.9
C6 C7 H7 . . 119.9
N2 C8 C7 . . 128.4(6)
N2 C8 H8 . . 115.8
C7 C8 H8 . . 115.8
N2 C9 H9A . . 109.5
N2 C9 H9B . . 109.5
H9A C9 H9B . . 109.5
N2 C9 H9C . . 109.5
H9A C9 H9C . . 109.5
H9B C9 H9C . . 109.5
N2 C10 H10A . . 109.5
N2 C10 H10B . . 109.5
H10A C10 H10B . . 109.5
N2 C10 H10C . . 109.5
H10A C10 H10C . . 109.5
H10B C10 H10C . . 109.5
C1 N1 C5 . . 118.3(5)
C1 N1 Gd1 . . 124.5(4)
C5 N1 Gd1 . . 117.2(3)
C8 N2 C9 . . 120.9(6)
C8 N2 C10 . . 121.7(5)
C9 N2 C10 . . 117.4(5)
O4 N3 O2 . . 122.5(6)
O4 N3 O3 . . 120.8(6)
O2 N3 O3 . . 116.7(5)
O6 N4 O5 . 2_656 123.4(4)
O6 N4 O5 . . 123.4(4)
O5 N4 O5 2_656 . 113.2(8)
C6 O1 Gd1 . . 125.4(4)
N3 O2 Gd1 . . 96.7(3)
N3 O3 Gd1 . . 96.6(3)
N4 O5 Gd1 . . 98.0(4)
C11 O7 H7A . . 109.5
O7 C11 C12 . . 132.5(19)
O7 C11 H11A . . 104.1
C12 C11 H11A . . 104.1
O7 C11 H11B . . 104.1
C12 C11 H11B . . 104.1
H11A C11 H11B . . 105.5
C11B O7B H7B . . 109.5
O7B C11B C12B . . 122(3)
O7B C11B H11C . . 106.8
C12B C11B H11C . . 106.8
O7B C11B H11D . . 106.8
C12B C11B H11D . . 106.8
H11C C11B H11D . . 106.7
C11B C12B H12D . . 109.5
C11B C12B H12E . . 109.5
H12D C12B H12E . . 109.5
C11B C12B H12F . . 109.5
H12D C12B H12F . . 109.5
H12E C12B H12F . . 109.5

loop_
_geom_bond_atom_site_label_1
_geom_bond_atom_site_label_2
_geom_bond_site_symmetry_2
_geom_bond_distance
Gd1 O1 . 2.352(4)
Gd1 O1 2_656 2.352(4)
Gd1 O5 . 2.492(4)
Gd1 O5 2_656 2.492(4)
Gd1 O3 . 2.543(4)
Gd1 O3 2_656 2.543(4)
Gd1 O2 . 2.547(4)
Gd1 O2 2_656 2.547(4)
Gd1 N1 . 2.551(4)
Gd1 N1 2_656 2.551(4)
Gd1 N3 2_656 2.968(6)
C1 N1 . 1.319(7)
C1 C2 . 1.374(8)
C1 H1 . 0.9300
C2 C3 . 1.366(9)
C2 H2 . 0.9300
C3 C4 . 1.374(8)
C3 H3 . 0.9300
C4 C5 . 1.382(7)
C4 H4 . 0.9300
C5 N1 . 1.344(7)
C5 C6 . 1.487(7)
C6 O1 . 1.268(6)
C6 C7 . 1.399(7)
C7 C8 . 1.365(8)
C7 H7 . 0.9300
C8 N2 . 1.311(7)
C8 H8 . 0.9300
C9 N2 . 1.444(7)
C9 H9A . 0.9600
C9 H9B . 0.9600
C9 H9C . 0.9600
C10 N2 . 1.444(7)
C10 H10A . 0.9600
C10 H10B . 0.9600
C10 H10C . 0.9600
N3 O4 . 1.220(6)
N3 O2 . 1.254(6)
N3 O3 . 1.267(6)
N4 O6 . 1.181(9)
N4 O5 2_656 1.281(5)
N4 O5 . 1.281(5)
O7 C11 . 1.228(9)
O7 H7A . 0.8200
C11 C12 . 1.469(9)
C11 H11A . 0.9700
C11 H11B . 0.9700
C12 H12A . 0.9600
C12 H12B . 0.9600
C12 H12C . 0.9600
O7B C11B . 1.242(10)
O7B H7B . 0.8200
C11B C12B . 1.485(10)
C11B H11C . 0.9700
C11B H11D . 0.9700
C12B H12D . 0.9600
C12B H12E . 0.9600
C12B H12F . 0.9600

loop_
_geom_hbond_atom_site_label_D
_geom_hbond_atom_site_label_H
_geom_hbond_atom_site_label_A
_geom_hbond_distance_DH
_geom_hbond_distance_HA
_geom_hbond_distance_DA
_geom_hbond_angle_DHA
O7 H7A O3 0.82 2.26 3.084(12) 178.5
O7B H7B O3 0.82 2.19 3.00(2) 168.2
